data_1544174
loop_
_publ_author_name
'Qian, Mingxing'
'Engler-Chiurazzi, Elizabeth B'
'Lewis, Sara E.'
'Rath, Nigam P.'
'Simpkins, James W.'
'Covey, Douglas F.'

_publ_section_title
;
 Structure-activity studies of non-steroid analogues structurally-related
 to neuroprotective estrogens.
;
_journal_issue 41
_journal_name_full 'Organic &amp; biomolecular chemistry'
_journal_page_first 9790
_journal_page_last 9805
_journal_paper_doi 10.1039/c6ob01726f
_journal_volume 14
_journal_year 2016
_chemical_absolute_configuration ad
_chemical_formula_sum 'C17 H22 O2'
_chemical_formula_weight 258.35
_chemical_name_systematic
; 
 ? 
;
_space_group_IT_number 19
_symmetry_cell_setting orthorhombic
_symmetry_space_group_name_Hall 'P 2ac 2ab'
_symmetry_space_group_name_H-M 'P 21 21 21'
_atom_sites_solution_hydrogens geom
_atom_sites_solution_primary direct
_atom_sites_solution_secondary difmap
_audit_creation_method SHELXL-97
_audit_update_record
;
2016-08-03 deposited with the CCDC.
2016-09-20 downloaded from the CCDC.
;
_cell_angle_alpha 90.00
_cell_angle_beta 90.00
_cell_angle_gamma 90.00
_cell_formula_units_Z 4
_cell_length_a 6.4809(7)
_cell_length_b 9.8124(13)
_cell_length_c 21.726(2)
_cell_measurement_reflns_used 2264
_cell_measurement_temperature 100(2)
_cell_measurement_theta_max 20.85
_cell_measurement_theta_min 3.28
_cell_volume 1381.6(3)
_computing_cell_refinement 'Bruker-Apex II (Bruker, 2006)'
_computing_data_collection 'Bruker-Apex II (Bruker, 2006)'
_computing_data_reduction 'Bruker-SAINT   (Bruker, 2006)'
_computing_molecular_graphics 'Bruker-SHELXTL (Sheldrick, G.M., 2008)'
_computing_publication_material 'Bruker-SHELXTL (Sheldrick, G.M., 2008)'
_computing_structure_refinement 'Bruker-SHELXTL (Sheldrick, G.M., 2008)'
_computing_structure_solution 'Bruker-SHELXTL (Sheldrick, G.M., 2008)'
_diffrn_ambient_temperature 100(2)
_diffrn_measured_fraction_theta_full 0.995
_diffrn_measured_fraction_theta_max 0.989
_diffrn_measurement_device_type 'CCD area detector'
_diffrn_measurement_method 'phi and omega scans'
_diffrn_radiation_monochromator graphite
_diffrn_radiation_source 'fine-focus sealed tube'
_diffrn_radiation_type MoK\a
_diffrn_radiation_wavelength 0.71073
_diffrn_reflns_av_R_equivalents 0.0682
_diffrn_reflns_av_sigmaI/netI 0.0783
_diffrn_reflns_limit_h_max 8
_diffrn_reflns_limit_h_min -8
_diffrn_reflns_limit_k_max 11
_diffrn_reflns_limit_k_min -12
_diffrn_reflns_limit_l_max 28
_diffrn_reflns_limit_l_min -28
_diffrn_reflns_number 12272
_diffrn_reflns_theta_full 25.00
_diffrn_reflns_theta_max 27.47
_diffrn_reflns_theta_min 3.28
_exptl_absorpt_coefficient_mu 0.079
_exptl_absorpt_correction_T_max 0.9909
_exptl_absorpt_correction_T_min 0.9777
_exptl_absorpt_correction_type multi-scan
_exptl_absorpt_process_details 'sadabs v2008/1'
_exptl_crystal_colour colourless
_exptl_crystal_density_diffrn 1.242
_exptl_crystal_density_meas ?
_exptl_crystal_density_method 'not measured'
_exptl_crystal_description irregular
_exptl_crystal_F_000 560
_exptl_crystal_size_max 0.28
_exptl_crystal_size_mid 0.21
_exptl_crystal_size_min 0.12
_refine_diff_density_max 0.185
_refine_diff_density_min -0.203
_refine_diff_density_rms 0.046
_refine_ls_abs_structure_details 'Flack H D (1983), Acta Cryst. A39, 876-881'
_refine_ls_abs_structure_Flack -0.4(14)
_refine_ls_extinction_method none
_refine_ls_goodness_of_fit_ref 1.006
_refine_ls_hydrogen_treatment noref
_refine_ls_matrix_type full
_refine_ls_number_parameters 175
_refine_ls_number_reflns 3116
_refine_ls_number_restraints 0
_refine_ls_restrained_S_all 1.006
_refine_ls_R_factor_all 0.0749
_refine_ls_R_factor_gt 0.0493
_refine_ls_shift/su_max 0.000
_refine_ls_shift/su_mean 0.000
_refine_ls_structure_factor_coef Fsqd
_refine_ls_weighting_details 'calc w=1/[\s^2^(Fo^2^)+(0.0356P)^2^+0.0000P] where P=(Fo^2^+2Fc^2^)/3'
_refine_ls_weighting_scheme calc
_refine_ls_wR_factor_gt 0.0855
_refine_ls_wR_factor_ref 0.0949
_reflns_number_gt 2335
_reflns_number_total 3116
_reflns_threshold_expression >2sigma(I)
_cod_data_source_file c6ob01726f3.cif
_cod_data_source_block d11108
_cod_depositor_comments
;
The following automatic conversions were performed:

'_symmetry_cell_setting' value 'Orthorhombic' changed to
'orthorhombic' according to
/usr/data/users/saulius/crontab/automatic-downloads/rss-feeds/RSC/lib/dictionaries/cif_core.dic
dictionary named 'cif_core.dic' version 2.4.2 from 2011-04-26.

'_exptl_crystal_density_meas' value 'no' was changed to '?' - the
value is perceived as not measured.

Automatic conversion script
Id: cif_fix_values 4268 2015-11-12 08:31:59Z antanas 

 Adding full bibliography for 1544171--1544174.cif.
;
_cod_original_cell_volume 1381.7(3)
_cod_original_sg_symbol_H-M P2~1~2~1~2~1~
_cod_database_code 1544174

loop_
_symmetry_equiv_pos_as_xyz
'x, y, z'
'-x+1/2, -y, z+1/2'
'-x, y+1/2, -z+1/2'
'x+1/2, -y+1/2, -z'

loop_
_atom_site_label
_atom_site_type_symbol
_atom_site_fract_x
_atom_site_fract_y
_atom_site_fract_z
_atom_site_U_iso_or_equiv
_atom_site_adp_type
_atom_site_occupancy
_atom_site_symmetry_multiplicity
_atom_site_calc_flag
_atom_site_refinement_flags
O1 O -0.01264(18) 0.25910(15) 0.07843(6) 0.0223(3) Uani 1 1 d .
H1 H 0.0723 0.3012 0.0563 0.033 Uiso 1 1 calc R
O1AR O 0.74627(19) -0.09755(15) 0.50608(6) 0.0233(4) Uani 1 1 d .
H1AR H 0.6736 -0.1477 0.5287 0.035 Uiso 1 1 calc R
C1 C 0.0970(3) 0.1845(2) 0.12557(8) 0.0208(5) Uani 1 1 d .
H1A H 0.0149 0.1008 0.1350 0.025 Uiso 1 1 calc R
C2 C 0.3148(3) 0.1376(2) 0.10531(9) 0.0277(6) Uani 1 1 d .
H2A H 0.3098 0.0440 0.0883 0.033 Uiso 1 1 calc R
H2B H 0.3714 0.1996 0.0736 0.033 Uiso 1 1 calc R
C3 C 0.4488(3) 0.1418(3) 0.16427(9) 0.0358(6) Uani 1 1 d .
H3A H 0.5209 0.0539 0.1705 0.043 Uiso 1 1 calc R
H3B H 0.5526 0.2156 0.1618 0.043 Uiso 1 1 calc R
C4 C 0.3762(3) 0.2283(3) 0.27640(9) 0.0264(5) Uani 1 1 d .
H4A H 0.4626 0.1597 0.2977 0.032 Uiso 1 1 calc R
H4B H 0.4633 0.3087 0.2675 0.032 Uiso 1 1 calc R
C5 C 0.1999(3) 0.2696(2) 0.31764(9) 0.0211(5) Uani 1 1 d .
C6 C 0.0098(3) 0.2846(2) 0.29607(9) 0.0272(5) Uani 1 1 d .
H6 H -0.0939 0.3106 0.3246 0.033 Uiso 1 1 calc R
C7 C -0.0562(3) 0.2640(2) 0.22980(9) 0.0255(5) Uani 1 1 d .
H7A H -0.1498 0.3388 0.2174 0.031 Uiso 1 1 calc R
H7B H -0.1331 0.1771 0.2262 0.031 Uiso 1 1 calc R
C5' C 0.2513(3) 0.3003(2) 0.38420(8) 0.0239(5) Uani 1 1 d .
H5'1 H 0.3253 0.3884 0.3861 0.029 Uiso 1 1 calc R
H5'2 H 0.1208 0.3108 0.4074 0.029 Uiso 1 1 calc R
C1AR C 0.3815(3) 0.1929(2) 0.41571(8) 0.0199(5) Uani 1 1 d .
C2AR C 0.3010(3) 0.0659(2) 0.43034(8) 0.0213(5) Uani 1 1 d .
H2AR H 0.1624 0.0455 0.4195 0.026 Uiso 1 1 calc R
C3AR C 0.4182(3) -0.0323(2) 0.46043(9) 0.0199(5) Uani 1 1 d .
H3AR H 0.3601 -0.1187 0.4698 0.024 Uiso 1 1 calc R
C4AR C 0.6215(3) -0.0032(2) 0.47675(9) 0.0178(5) Uani 1 1 d .
C5AR C 0.7056(3) 0.1216(2) 0.46184(9) 0.0206(5) Uani 1 1 d .
H5AR H 0.8449 0.1413 0.4722 0.025 Uiso 1 1 calc R
C6AR C 0.5866(3) 0.2182(2) 0.43175(8) 0.0222(5) Uani 1 1 d .
H6AR H 0.6461 0.3039 0.4218 0.027 Uiso 1 1 calc R
C3A C 0.2956(3) 0.1686(2) 0.21618(9) 0.0242(5) Uani 1 1 d .
H3A1 H 0.2277 0.0798 0.2262 0.029 Uiso 1 1 calc R
C7A C 0.1306(3) 0.2609(2) 0.18660(8) 0.0180(5) Uani 1 1 d .
C7A' C 0.2094(3) 0.4056(2) 0.17567(9) 0.0251(5) Uani 1 1 d .
H7A1 H 0.1057 0.4575 0.1527 0.038 Uiso 1 1 calc R
H7A2 H 0.3380 0.4021 0.1520 0.038 Uiso 1 1 calc R
H7A3 H 0.2351 0.4500 0.2153 0.038 Uiso 1 1 calc R

loop_
_atom_site_aniso_label
_atom_site_aniso_U_11
_atom_site_aniso_U_22
_atom_site_aniso_U_33
_atom_site_aniso_U_23
_atom_site_aniso_U_13
_atom_site_aniso_U_12
O1 0.0214(7) 0.0272(9) 0.0184(7) 0.0013(7) -0.0035(6) 0.0013(7)
O1AR 0.0214(7) 0.0277(9) 0.0209(8) 0.0039(7) -0.0012(6) 0.0018(7)
C1 0.0234(10) 0.0190(13) 0.0200(10) 0.0023(9) -0.0061(9) 0.0003(10)
C2 0.0323(12) 0.0315(15) 0.0193(11) -0.0070(10) -0.0044(9) 0.0112(11)
C3 0.0350(13) 0.0506(18) 0.0218(11) -0.0093(11) -0.0071(10) 0.0226(12)
C4 0.0260(11) 0.0351(15) 0.0181(10) -0.0021(10) -0.0033(9) 0.0096(11)
C5 0.0247(10) 0.0205(13) 0.0180(10) 0.0025(9) 0.0032(9) 0.0040(10)
C6 0.0253(11) 0.0373(16) 0.0191(11) 0.0007(10) 0.0053(9) 0.0012(11)
C7 0.0208(10) 0.0346(15) 0.0212(11) 0.0033(10) -0.0015(8) 0.0006(10)
C5' 0.0314(12) 0.0242(14) 0.0162(10) 0.0007(9) 0.0014(9) 0.0009(11)
C1AR 0.0256(11) 0.0238(13) 0.0104(9) 0.0008(9) 0.0009(8) 0.0015(10)
C2AR 0.0191(10) 0.0279(14) 0.0167(10) 0.0001(9) -0.0017(8) -0.0011(10)
C3AR 0.0200(10) 0.0196(13) 0.0200(10) 0.0014(9) 0.0032(9) -0.0039(10)
C4AR 0.0198(10) 0.0217(13) 0.0120(9) -0.0023(8) -0.0002(8) 0.0021(10)
C5AR 0.0177(10) 0.0290(14) 0.0151(10) -0.0029(9) -0.0002(8) -0.0027(10)
C6AR 0.0265(11) 0.0236(13) 0.0164(10) -0.0027(9) 0.0045(9) -0.0047(10)
C3A 0.0285(11) 0.0254(14) 0.0189(11) 0.0003(9) -0.0022(9) 0.0077(10)
C7A 0.0170(9) 0.0216(13) 0.0154(9) 0.0018(9) -0.0024(8) 0.0013(9)
C7A' 0.0333(11) 0.0246(14) 0.0174(10) -0.0019(9) -0.0008(9) -0.0041(11)

loop_
_atom_type_symbol
_atom_type_description
_atom_type_scat_dispersion_real
_atom_type_scat_dispersion_imag
_atom_type_scat_source
C C 0.0033 0.0016 'International Tables Vol C Tables 4.2.6.8 and 6.1.1.4'
H H 0.0000 0.0000 'International Tables Vol C Tables 4.2.6.8 and 6.1.1.4'
O O 0.0106 0.0060 'International Tables Vol C Tables 4.2.6.8 and 6.1.1.4'

loop_
_geom_angle_atom_site_label_1
_geom_angle_atom_site_label_2
_geom_angle_atom_site_label_3
_geom_angle
C1 O1 H1 109.5
C4AR O1AR H1AR 109.5
O1 C1 C7A 115.72(16)
O1 C1 C2 113.42(16)
C7A C1 C2 105.11(14)
O1 C1 H1A 107.4
C7A C1 H1A 107.4
C2 C1 H1A 107.4
C3 C2 C1 105.56(16)
C3 C2 H2A 110.6
C1 C2 H2A 110.6
C3 C2 H2B 110.6
C1 C2 H2B 110.6
H2A C2 H2B 108.8
C3A C3 C2 104.55(15)
C3A C3 H3A 110.8
C2 C3 H3A 110.8
C3A C3 H3B 110.8
C2 C3 H3B 110.8
H3A C3 H3B 108.9
C5 C4 C3A 110.70(17)
C5 C4 H4A 109.5
C3A C4 H4A 109.5
C5 C4 H4B 109.5
C3A C4 H4B 109.5
H4A C4 H4B 108.1
C6 C5 C4 121.58(18)
C6 C5 C5' 121.33(18)
C4 C5 C5' 117.03(16)
C5 C6 C7 125.69(18)
C5 C6 H6 117.2
C7 C6 H6 117.2
C6 C7 C7A 111.17(16)
C6 C7 H7A 109.4
C7A C7 H7A 109.4
C6 C7 H7B 109.4
C7A C7 H7B 109.4
H7A C7 H7B 108.0
C1AR C5' C5 114.63(18)
C1AR C5' H5'1 108.6
C5 C5' H5'1 108.6
C1AR C5' H5'2 108.6
C5 C5' H5'2 108.6
H5'1 C5' H5'2 107.6
C2AR C1AR C6AR 117.36(19)
C2AR C1AR C5' 121.27(18)
C6AR C1AR C5' 121.36(19)
C1AR C2AR C3AR 121.67(18)
C1AR C2AR H2AR 119.2
C3AR C2AR H2AR 119.2
C2AR C3AR C4AR 119.59(19)
C2AR C3AR H3AR 120.2
C4AR C3AR H3AR 120.2
C5AR C4AR O1AR 118.08(17)
C5AR C4AR C3AR 119.75(19)
O1AR C4AR C3AR 122.13(19)
C4AR C5AR C6AR 119.84(18)
C4AR C5AR H5AR 120.1
C6AR C5AR H5AR 120.1
C5AR C6AR C1AR 121.8(2)
C5AR C6AR H6AR 119.1
C1AR C6AR H6AR 119.1
C3 C3A C4 118.51(17)
C3 C3A C7A 104.16(16)
C4 C3A C7A 111.69(17)
C3 C3A H3A1 107.3
C4 C3A H3A1 107.3
C7A C3A H3A1 107.3
C7A' C7A C7 109.94(17)
C7A' C7A C1 111.46(16)
C7 C7A C1 115.19(16)
C7A' C7A C3A 112.28(16)
C7 C7A C3A 107.72(16)
C1 C7A C3A 99.87(16)
C7A C7A' H7A1 109.5
C7A C7A' H7A2 109.5
H7A1 C7A' H7A2 109.5
C7A C7A' H7A3 109.5
H7A1 C7A' H7A3 109.5
H7A2 C7A' H7A3 109.5

loop_
_geom_bond_atom_site_label_1
_geom_bond_atom_site_label_2
_geom_bond_distance
O1 C1 1.445(2)
O1 H1 0.8400
O1AR C4AR 1.385(2)
O1AR H1AR 0.8400
C1 C7A 1.538(3)
C1 C2 1.549(3)
C1 H1A 1.0000
C2 C3 1.548(3)
C2 H2A 0.9900
C2 H2B 0.9900
C3 C3A 1.526(3)
C3 H3A 0.9900
C3 H3B 0.9900
C4 C5 1.508(3)
C4 C3A 1.526(3)
C4 H4A 0.9900
C4 H4B 0.9900
C5 C6 1.326(3)
C5 C5' 1.514(3)
C6 C7 1.516(3)
C6 H6 0.9500
C7 C7A 1.533(3)
C7 H7A 0.9900
C7 H7B 0.9900
C5' C1AR 1.513(3)
C5' H5'1 0.9900
C5' H5'2 0.9900
C1AR C2AR 1.388(3)
C1AR C6AR 1.396(3)
C2AR C3AR 1.390(3)
C2AR H2AR 0.9500
C3AR C4AR 1.394(3)
C3AR H3AR 0.9500
C4AR C5AR 1.379(3)
C5AR C6AR 1.386(3)
C5AR H5AR 0.9500
C6AR H6AR 0.9500
C3A C7A 1.541(3)
C3A H3A1 1.0000
C7A C7A' 1.527(3)
C7A' H7A1 0.9800
C7A' H7A2 0.9800
C7A' H7A3 0.9800

loop_
_geom_torsion_atom_site_label_1
_geom_torsion_atom_site_label_2
_geom_torsion_atom_site_label_3
_geom_torsion_atom_site_label_4
_geom_torsion
O1 C1 C2 C3 147.08(18)
C7A C1 C2 C3 19.7(2)
C1 C2 C3 C3A 8.6(2)
C3A C4 C5 C6 -16.6(3)
C3A C4 C5 C5' 166.41(19)
C4 C5 C6 C7 -0.2(4)
C5' C5 C6 C7 176.7(2)
C5 C6 C7 C7A -15.4(3)
C6 C5 C5' C1AR 133.9(2)
C4 C5 C5' C1AR -49.1(3)
C5 C5' C1AR C2AR -70.6(2)
C5 C5' C1AR C6AR 110.0(2)
C6AR C1AR C2AR C3AR 0.8(3)
C5' C1AR C2AR C3AR -178.63(17)
C1AR C2AR C3AR C4AR 0.3(3)
C2AR C3AR C4AR C5AR -1.3(3)
C2AR C3AR C4AR O1AR -179.16(17)
O1AR C4AR C5AR C6AR 179.17(17)
C3AR C4AR C5AR C6AR 1.2(3)
C4AR C5AR C6AR C1AR -0.1(3)
C2AR C1AR C6AR C5AR -0.9(3)
C5' C1AR C6AR C5AR 178.55(17)
C2 C3 C3A C4 -158.6(2)
C2 C3 C3A C7A -33.8(2)
C5 C4 C3A C3 170.4(2)
C5 C4 C3A C7A 49.3(3)
C6 C7 C7A C7A' -77.2(2)
C6 C7 C7A C1 155.89(19)
C6 C7 C7A C3A 45.4(2)
O1 C1 C7A C7A' -46.7(2)
C2 C1 C7A C7A' 79.3(2)
O1 C1 C7A C7 79.4(2)
C2 C1 C7A C7 -154.60(18)
O1 C1 C7A C3A -165.51(16)
C2 C1 C7A C3A -39.6(2)
C3 C3A C7A C7A' -72.8(2)
C4 C3A C7A C7A' 56.2(2)
C3 C3A C7A C7 165.98(18)
C4 C3A C7A C7 -65.0(2)
C3 C3A C7A C1 45.4(2)
C4 C3A C7A C1 174.44(17)
